data_7046925
loop_
_publ_author_name
'Hutchison, Danielle C.'
'Stern, Rebecca D.'
'Olsen, Morgan R.'
'Zakharov, Lev N.'
'Persson, Kristin A.'
'Nyman, May'

_publ_section_title
;
 Alkyltin clusters: the less symmetric Keggin isomers.
;
_journal_issue 29
_journal_name_full 'Dalton transactions (Cambridge, England : 2003)'
_journal_page_first 9804
_journal_page_last 9813
_journal_paper_doi 10.1039/c8dt01950a
_journal_volume 47
_journal_year 2018
_chemical_formula_sum 'C60 H151 Na O28 Sn12'
_chemical_formula_weight 2768.07
_space_group_crystal_system orthorhombic
_space_group_IT_number 57
_space_group_name_Hall '-P 2c 2b'
_space_group_name_H-M_alt 'P b c m'
_symmetry_space_group_name_Hall '-P 2c 2b'
_symmetry_space_group_name_H-M 'P b c m'
_atom_sites_solution_hydrogens mixed
_audit_creation_method SHELXL-2014/7
_audit_update_record
;
2018-04-18 deposited with the CCDC.
2018-07-02 downloaded from the CCDC.
;
_cell_angle_alpha 90
_cell_angle_beta 90
_cell_angle_gamma 90
_cell_formula_units_Z 4
_cell_length_a 16.1584(6)
_cell_length_b 24.8434(11)
_cell_length_c 23.5910(10)
_cell_measurement_reflns_used 6928
_cell_measurement_temperature 153(2)
_cell_measurement_theta_max 53.12
_cell_measurement_theta_min 3.26
_cell_volume 9470.1(7)
_computing_cell_refinement 'Bruker SAINT'
_computing_data_collection 'Bruker APEX2'
_computing_data_reduction 'Bruker SAINT'
_computing_molecular_graphics 'Bruker SHELXTL'
_computing_publication_material 'Bruker SHELXTL'
_computing_structure_refinement 'SHELXL-2014/7 (Sheldrick, 2014)'
_computing_structure_solution 'SHELXS-97 (Sheldrick 2008)'
_diffrn_ambient_temperature 153(2)
_diffrn_measured_fraction_theta_full 0.983
_diffrn_measured_fraction_theta_max 0.983
_diffrn_measurement_device_type 'Bruker Apex II CCD'
_diffrn_measurement_method '\f and \w scans'
_diffrn_radiation_type CuK\a
_diffrn_radiation_wavelength 1.54178
_diffrn_reflns_av_R_equivalents 0.0680
_diffrn_reflns_av_unetI/netI 0.0509
_diffrn_reflns_Laue_measured_fraction_full 0.983
_diffrn_reflns_Laue_measured_fraction_max 0.983
_diffrn_reflns_limit_h_max 16
_diffrn_reflns_limit_h_min -14
_diffrn_reflns_limit_k_max 23
_diffrn_reflns_limit_k_min -25
_diffrn_reflns_limit_l_max 20
_diffrn_reflns_limit_l_min -24
_diffrn_reflns_number 34416
_diffrn_reflns_point_group_measured_fraction_full 0.983
_diffrn_reflns_point_group_measured_fraction_max 0.983
_diffrn_reflns_theta_full 53.947
_diffrn_reflns_theta_max 53.947
_diffrn_reflns_theta_min 2.735
_diffrn_source 'Incoatec I\mS'
_exptl_absorpt_coefficient_mu 25.273
_exptl_absorpt_correction_T_max 0.7506
_exptl_absorpt_correction_T_min 0.4472
_exptl_absorpt_correction_type multi-scan
_exptl_absorpt_process_details SADABS
_exptl_crystal_colour colorless
_exptl_crystal_density_diffrn 1.941
_exptl_crystal_description cut-block
_exptl_crystal_F_000 5384
_exptl_crystal_size_max 0.150
_exptl_crystal_size_mid 0.080
_exptl_crystal_size_min 0.040
_refine_diff_density_max 1.359
_refine_diff_density_min -0.961
_refine_diff_density_rms 0.164
_refine_ls_extinction_method none
_refine_ls_goodness_of_fit_ref 1.056
_refine_ls_hydrogen_treatment mixed
_refine_ls_matrix_type full
_refine_ls_number_parameters 542
_refine_ls_number_reflns 5787
_refine_ls_number_restraints 803
_refine_ls_restrained_S_all 1.029
_refine_ls_R_factor_all 0.1143
_refine_ls_R_factor_gt 0.0720
_refine_ls_shift/su_max 0.002
_refine_ls_shift/su_mean 0.000
_refine_ls_structure_factor_coef Fsqd
_refine_ls_weighting_details 'w=1/[\s^2^(Fo^2^)+(0.0788P)^2^+164.3586P] where P=(Fo^2^+2Fc^2^)/3'
_refine_ls_weighting_scheme calc
_refine_ls_wR_factor_gt 0.1765
_refine_ls_wR_factor_ref 0.2131
_reflns_Friedel_coverage 0.000
_reflns_number_gt 3780
_reflns_number_total 5787
_reflns_threshold_expression 'I > 2\s(I)'
_cod_data_source_file c8dt01950a2.cif
_cod_data_source_block mayr219
_cod_depositor_comments 'Adding full bibliography for 7046925--7046927.cif.'
_cod_database_code 7046925
_shelx_shelxl_version_number 2014/7
_shelx_space_group_comment
;
The symmetry employed for this shelxl refinement is uniquely defined
by the following loop, which should always be used as a source of
symmetry information in preference to the above space-group names.
They are only intended as comments.
;
_shelx_estimated_absorpt_t_min 0.116
_shelx_estimated_absorpt_t_max 0.431

loop_
_space_group_symop_operation_xyz
'x, y, z'
'-x, -y, z+1/2'
'-x, y+1/2, -z+1/2'
'x, -y+1/2, -z'
'-x, -y, -z'
'x, y, -z-1/2'
'x, -y-1/2, z-1/2'
'-x, y-1/2, z'

loop_
_atom_site_label
_atom_site_type_symbol
_atom_site_fract_x
_atom_site_fract_y
_atom_site_fract_z
_atom_site_U_iso_or_equiv
_atom_site_adp_type
_atom_site_occupancy
_atom_site_site_symmetry_order
_atom_site_calc_flag
_atom_site_refinement_flags_posn
_atom_site_refinement_flags_adp
_atom_site_refinement_flags_occupancy
_atom_site_disorder_assembly
_atom_site_disorder_group
Sn1 Sn 0.46414(11) 1.00731(9) 0.2500 0.1008(7) Uani 1 2 d DS TU P B .
Sn2 Sn 0.62612(8) 1.06103(6) 0.17936(7) 0.0970(5) Uani 1 1 d . U . . .
Sn3 Sn 0.83082(10) 1.02557(7) 0.2500 0.0782(5) Uani 1 2 d S TU P . .
Sn4 Sn 0.85348(8) 0.91000(6) 0.17883(7) 0.0949(5) Uani 1 1 d . U . . .
Sn5 Sn 0.49176(9) 0.87310(7) 0.16715(7) 0.1039(6) Uani 1 1 d . U . . .
Sn6 Sn 0.65348(9) 0.92631(7) 0.09574(6) 0.1067(6) Uani 1 1 d . U . . .
Sn7 Sn 0.67660(10) 0.81010(6) 0.16550(8) 0.1163(6) Uani 1 1 d . U . . .
Na1 Na 0.6577(5) 0.9324(3) 0.2500 0.065(2) Uani 1 2 d S TU P B .
O1 O 0.5929(10) 1.0154(7) 0.2500 0.082(3) Uani 1 2 d S TU P . .
O2 O 0.8008(9) 0.9444(6) 0.2500 0.071(3) Uani 1 2 d S TU P B .
O3 O 0.6199(7) 0.8853(5) 0.1688(5) 0.085(3) Uani 1 1 d . U . . .
O4 O 0.4934(8) 1.0676(6) 0.1881(7) 0.117(4) Uani 1 1 d . U . . .
O5 O 0.4735(8) 0.9540(6) 0.1849(6) 0.103(3) Uani 1 1 d . U . . .
O6 O 0.6452(12) 1.1132(9) 0.2500 0.115(5) Uani 1 2 d DS TU P . .
O7 O 0.7444(7) 1.0343(5) 0.1870(5) 0.087(3) Uani 1 1 d . U . . .
O8 O 0.5973(8) 0.9946(6) 0.1292(5) 0.096(3) Uani 1 1 d . U . . .
O9 O 0.9290(11) 0.8856(8) 0.2500 0.104(4) Uani 1 2 d DS TU P B .
O10 O 0.9080(7) 0.9897(5) 0.1880(6) 0.093(3) Uani 1 1 d . U . . .
O11 O 0.7621(7) 0.9474(5) 0.1328(5) 0.089(3) Uani 1 1 d . U . . .
O12 O 0.7833(8) 0.8424(5) 0.1960(6) 0.104(3) Uani 1 1 d . U . . .
O13 O 0.5287(9) 0.8982(7) 0.0837(7) 0.122(4) Uani 1 1 d . U . . .
O14 O 0.5482(9) 0.7983(7) 0.1456(8) 0.129(4) Uani 1 1 d . U . . .
O15 O 0.6978(9) 0.8478(7) 0.0848(7) 0.128(4) Uani 1 1 d . U . . .
O16 O 0.4965(11) 0.8464(8) 0.2500 0.102(5) Uani 1 2 d S TU P B .
O17 O 0.6393(12) 0.7950(8) 0.2500 0.117(5) Uani 1 2 d S TU P B .
C1 C 0.3333(18) 1.0257(14) 0.2500 0.139(10) Uani 1 2 d DS TU P . .
H1A H 0.3227(17) 1.042(2) 0.214(2) 0.166 Uiso 0.5 1 d D U P . .
C2 C 0.2794(17) 0.9767(15) 0.2500 0.24(3) Uani 1 2 d DS TU P A .
H2A H 0.283(5) 0.963(3) 0.2881(19) 0.285 Uiso 0.5 1 d D U P . .
C3 C 0.1881(19) 0.992(2) 0.245(6) 0.24(3) Uani 0.5 1 d D U P A -1
H3A H 0.1648 0.9954 0.2840 0.286 Uiso 0.5 1 calc R U P A -1
H3B H 0.1836 1.0275 0.2267 0.286 Uiso 0.5 1 calc R U P A -1
C4 C 0.137(3) 0.952(3) 0.212(4) 0.24(4) Uani 0.5 1 d D U P A -1
H4A H 0.0793 0.9637 0.2111 0.367 Uiso 0.5 1 calc R U P A -1
H4B H 0.1586 0.9485 0.1738 0.367 Uiso 0.5 1 calc R U P A -1
H4C H 0.1398 0.9164 0.2312 0.367 Uiso 0.5 1 calc R U P A -1
C5 C 0.6417(14) 1.1189(10) 0.1118(12) 0.132(7) Uani 1 1 d D U . . .
H5A H 0.6092 1.1065 0.0788 0.158 Uiso 1 1 calc R U . . .
H5B H 0.6175 1.1535 0.1244 0.158 Uiso 1 1 calc R U . . .
C6 C 0.7285(16) 1.1294(14) 0.0925(15) 0.203(15) Uani 1 1 d D U . . .
H6A H 0.7555 1.0948 0.0828 0.244 Uiso 1 1 calc R U . . .
H6B H 0.7603 1.1463 0.1236 0.244 Uiso 1 1 calc R U . . .
C7 C 0.729(2) 1.1662(16) 0.0409(16) 0.237(17) Uani 1 1 d D U . . .
H7A H 0.7161 1.1466 0.0055 0.285 Uiso 1 1 calc R U . . .
H7B H 0.6911 1.1971 0.0453 0.285 Uiso 1 1 calc R U . . .
C8 C 0.820(3) 1.183(2) 0.043(3) 0.37(4) Uani 1 1 d D U . . .
H8A H 0.8311 1.2082 0.0118 0.561 Uiso 1 1 calc R U . . .
H8B H 0.8305 1.2016 0.0792 0.561 Uiso 1 1 calc R U . . .
H8C H 0.8551 1.1517 0.0399 0.561 Uiso 1 1 calc R U . . .
C9 C 0.891(2) 1.1032(13) 0.2500 0.115(8) Uani 1 2 d DS TU P . .
C10 C 0.886(5) 1.1375(19) 0.1974(19) 0.20(3) Uani 0.5 1 d D U P . .
H10A H 0.8263 1.1427 0.1880 0.234 Uiso 0.5 1 calc R U P . .
H10B H 0.9112 1.1177 0.1655 0.234 Uiso 0.5 1 calc R U P . .
C11 C 0.927(3) 1.1928(18) 0.202(2) 0.157(18) Uani 0.5 1 d D U P . .
H11A H 0.8894 1.2187 0.2211 0.189 Uiso 0.5 1 calc R U P . .
H11B H 0.9789 1.1904 0.2237 0.189 Uiso 0.5 1 calc R U P . .
C12 C 0.943(7) 1.210(3) 0.141(3) 0.32(7) Uani 0.5 1 d D U P . .
H12A H 0.9698 1.2457 0.1415 0.482 Uiso 0.5 1 calc R U P . .
H12B H 0.9800 1.1841 0.1231 0.482 Uiso 0.5 1 calc R U P . .
H12C H 0.8910 1.2122 0.1206 0.482 Uiso 0.5 1 calc R U P . .
C13 C 0.9341(14) 0.8824(10) 0.1171(11) 0.127(5) Uani 0.5 1 d D U P B -1
H13A H 0.9510 0.9139 0.0943 0.152 Uiso 0.5 1 calc R U P B -1
H13B H 0.9844 0.8693 0.1369 0.152 Uiso 0.5 1 calc R U P B -1
C14 C 0.908(2) 0.8391(16) 0.0764(17) 0.116(13) Uani 0.5 1 d D U P B -1
H14A H 0.8563 0.8506 0.0580 0.139 Uiso 0.5 1 calc R U P B -1
H14B H 0.8959 0.8062 0.0985 0.139 Uiso 0.5 1 calc R U P B -1
C15 C 0.970(3) 0.824(2) 0.030(2) 0.16(2) Uani 0.5 1 d D U P B -1
H15A H 0.9681 0.8516 -0.0003 0.196 Uiso 0.5 1 calc R U P B -1
H15B H 1.0264 0.8234 0.0460 0.196 Uiso 0.5 1 calc R U P B -1
C16 C 0.949(4) 0.770(2) 0.005(4) 0.23(4) Uani 0.5 1 d D U P B -1
H16A H 0.9895 0.7609 -0.0244 0.340 Uiso 0.5 1 calc R U P B -1
H16B H 0.9517 0.7425 0.0353 0.340 Uiso 0.5 1 calc R U P B -1
H16C H 0.8935 0.7706 -0.0109 0.340 Uiso 0.5 1 calc R U P B -1
C13A C 0.9341(14) 0.8824(10) 0.1171(11) 0.127(5) Uani 0.5 1 d D U P B -2
H13C H 0.9905 0.8880 0.1324 0.152 Uiso 0.5 1 calc R U P B -2
H13D H 0.9259 0.8429 0.1152 0.152 Uiso 0.5 1 calc R U P B -2
C14A C 0.936(3) 0.9016(18) 0.0575(14) 0.126(12) Uani 0.5 1 d D U P B -2
H14C H 0.9420 0.9412 0.0561 0.152 Uiso 0.5 1 calc R U P B -2
H14D H 0.8850 0.8912 0.0373 0.152 Uiso 0.5 1 calc R U P B -2
C15A C 1.011(4) 0.875(3) 0.030(3) 0.19(3) Uani 0.5 1 d D U P B -2
H15C H 1.0636 0.8839 0.0499 0.232 Uiso 0.5 1 calc R U P B -2
H15D H 1.0053 0.8350 0.0282 0.232 Uiso 0.5 1 calc R U P B -2
C16A C 1.004(5) 0.901(3) -0.027(3) 0.24(4) Uani 0.5 1 d D U P B -2
H16D H 1.0487 0.8886 -0.0515 0.363 Uiso 0.5 1 calc R U P B -2
H16E H 0.9504 0.8920 -0.0438 0.363 Uiso 0.5 1 calc R U P B -2
H16F H 1.0080 0.9403 -0.0223 0.363 Uiso 0.5 1 calc R U P B -2
C17 C 0.3711(15) 0.8499(12) 0.1365(12) 0.146(7) Uani 1 1 d D U . . .
H17A H 0.3444 0.8823 0.1203 0.176 Uiso 1 1 calc R U . . .
H17B H 0.3791 0.8240 0.1052 0.176 Uiso 1 1 calc R U . . .
C18 C 0.3134(19) 0.8259(19) 0.1771(14) 0.26(2) Uani 1 1 d D U . . .
H18A H 0.3018 0.8530 0.2067 0.307 Uiso 1 1 calc R U . . .
H18B H 0.3419 0.7954 0.1957 0.307 Uiso 1 1 calc R U . . .
C19 C 0.230(2) 0.8051(17) 0.154(2) 0.27(2) Uani 1 1 d D U . . .
H19A H 0.2394 0.7739 0.1291 0.325 Uiso 1 1 calc R U . . .
H19B H 0.1950 0.7929 0.1865 0.325 Uiso 1 1 calc R U . . .
C20 C 0.185(3) 0.848(2) 0.122(4) 0.47(6) Uani 1 1 d D U . . .
H20A H 0.1324 0.8335 0.1086 0.698 Uiso 1 1 calc R U . . .
H20B H 0.1747 0.8785 0.1475 0.698 Uiso 1 1 calc R U . . .
H20C H 0.2190 0.8594 0.0903 0.698 Uiso 1 1 calc R U . . .
C21 C 0.6755(15) 0.9526(13) 0.0116(10) 0.149(7) Uani 1 1 d D U . . .
H21A H 0.6665 0.9215 -0.0139 0.179 Uiso 1 1 calc R U . . .
H21B H 0.6330 0.9798 0.0021 0.179 Uiso 1 1 calc R U . . .
C22 C 0.7590(17) 0.9763(17) -0.0023(13) 0.209(17) Uani 1 1 d D U . . .
H22A H 0.7686 1.0067 0.0240 0.250 Uiso 1 1 calc R U . . .
H22B H 0.8013 0.9487 0.0062 0.250 Uiso 1 1 calc R U . . .
C23 C 0.775(2) 0.997(2) -0.0615(14) 0.28(3) Uani 1 1 d D U . . .
H23A H 0.7433 1.0295 -0.0707 0.341 Uiso 1 1 calc R U . . .
H23B H 0.7660 0.9687 -0.0909 0.341 Uiso 1 1 calc R U . . .
C24 C 0.865(3) 1.007(4) -0.050(3) 0.56(8) Uani 1 1 d D U . . .
H24A H 0.8917 1.0217 -0.0839 0.837 Uiso 1 1 calc R U . . .
H24B H 0.8703 1.0336 -0.0189 0.837 Uiso 1 1 calc R U . . .
H24C H 0.8927 0.9737 -0.0387 0.837 Uiso 1 1 calc R U . . .
C25 C 0.7174(18) 0.7314(10) 0.1418(14) 0.160(8) Uani 1 1 d D U . . .
H25A H 0.6754 0.7054 0.1553 0.193 Uiso 1 1 calc R U . . .
H25B H 0.7175 0.7296 0.0999 0.193 Uiso 1 1 calc R U . . .
C26 C 0.799(2) 0.7123(12) 0.1617(18) 0.221(17) Uani 1 1 d D U . . .
H26A H 0.8026 0.7153 0.2035 0.265 Uiso 1 1 calc R U . . .
H26B H 0.8436 0.7349 0.1452 0.265 Uiso 1 1 calc R U . . .
C27 C 0.812(3) 0.6530(13) 0.144(2) 0.245(19) Uani 1 1 d D U . . .
H27A H 0.7782 0.6280 0.1668 0.294 Uiso 1 1 calc R U . . .
H27B H 0.8006 0.6474 0.1030 0.294 Uiso 1 1 calc R U . . .
C28 C 0.902(3) 0.648(2) 0.157(4) 0.48(6) Uani 1 1 d D U . . .
H28A H 0.9215 0.6120 0.1480 0.726 Uiso 1 1 calc R U . . .
H28B H 0.9333 0.6747 0.1346 0.726 Uiso 1 1 calc R U . . .
H28C H 0.9112 0.6555 0.1975 0.726 Uiso 1 1 calc R U . . .
C29 C 0.4397(16) 1.0839(14) 0.1420(14) 0.187(13) Uani 1 1 d . U . . .
H29A H 0.4670 1.1120 0.1196 0.281 Uiso 1 1 calc R U . . .
H29B H 0.4280 1.0528 0.1177 0.281 Uiso 1 1 calc R U . . .
H29C H 0.3877 1.0979 0.1574 0.281 Uiso 1 1 calc R U . . .
C30 C 0.637(3) 1.1724(17) 0.2500 0.181(18) Uani 1 2 d DS TU P . .
H30A H 0.668(6) 1.1888(19) 0.280(4) 0.271 Uiso 1 1 d D U . . .
H30C H 0.580(4) 1.184(2) 0.2500 0.271 Uiso 1 2 d DS U P . .
C31 C 0.974(2) 0.8339(14) 0.2500 0.146(12) Uani 1 2 d DS TU P . .
H31A H 1.014(5) 0.832(2) 0.219(4) 0.220 Uiso 1 1 d D U . . .
H31C H 0.938(4) 0.8032(11) 0.2500 0.220 Uiso 1 2 d DS U P . .
C32 C 0.949(3) 1.0161(12) 0.1475(15) 0.232(19) Uani 1 1 d . U . . .
H32A H 0.9801 0.9903 0.1243 0.348 Uiso 1 1 calc R U . . .
H32B H 0.9095 1.0355 0.1235 0.348 Uiso 1 1 calc R U . . .
H32C H 0.9873 1.0417 0.1649 0.348 Uiso 1 1 calc R U . . .
C33 C 0.4727(18) 0.9258(15) 0.0452(15) 0.217(15) Uani 1 1 d . U . . .
H33A H 0.4190 0.9075 0.0451 0.325 Uiso 1 1 calc R U . . .
H33B H 0.4655 0.9632 0.0577 0.325 Uiso 1 1 calc R U . . .
H33C H 0.4960 0.9254 0.0068 0.325 Uiso 1 1 calc R U . . .
C34 C 0.5110(18) 0.7479(14) 0.142(3) 0.32(3) Uani 1 1 d . U . . .
H34A H 0.4524 0.7522 0.1327 0.476 Uiso 1 1 calc R U . . .
H34B H 0.5385 0.7265 0.1129 0.476 Uiso 1 1 calc R U . . .
H34C H 0.5160 0.7296 0.1789 0.476 Uiso 1 1 calc R U . . .
C35 C 0.698(3) 0.8142(14) 0.0318(14) 0.243(18) Uani 1 1 d . U . . .
H35A H 0.7226 0.7791 0.0398 0.365 Uiso 1 1 calc R U . . .
H35B H 0.6406 0.8092 0.0187 0.365 Uiso 1 1 calc R U . . .
H35C H 0.7297 0.8325 0.0022 0.365 Uiso 1 1 calc R U . . .

loop_
_atom_site_aniso_label
_atom_site_aniso_U_11
_atom_site_aniso_U_22
_atom_site_aniso_U_33
_atom_site_aniso_U_23
_atom_site_aniso_U_13
_atom_site_aniso_U_12
Sn1 0.0497(10) 0.1074(16) 0.1454(19) 0.000 0.000 -0.0009(10)
Sn2 0.0661(9) 0.0918(10) 0.1329(12) 0.0265(9) -0.0116(8) -0.0051(7)
Sn3 0.0543(10) 0.0800(12) 0.1004(13) 0.000 0.000 -0.0144(9)
Sn4 0.0597(8) 0.1014(11) 0.1235(12) -0.0214(9) 0.0160(7) -0.0012(7)
Sn5 0.0709(9) 0.1213(12) 0.1195(12) -0.0064(9) -0.0100(8) -0.0336(8)
Sn6 0.0911(10) 0.1462(14) 0.0827(9) -0.0101(9) -0.0009(8) -0.0351(9)
Sn7 0.0929(11) 0.0921(11) 0.1641(16) -0.0433(10) 0.0157(10) -0.0153(9)
Na1 0.039(4) 0.075(5) 0.082(5) 0.000 0.000 -0.012(3)
O1 0.055(6) 0.087(7) 0.105(7) 0.000 0.000 -0.005(5)
O2 0.047(6) 0.073(6) 0.093(7) 0.000 0.000 -0.009(4)
O3 0.067(5) 0.095(5) 0.093(6) -0.016(4) 0.000(4) -0.014(4)
O4 0.062(6) 0.125(8) 0.164(9) 0.019(6) -0.014(5) 0.001(5)
O5 0.062(7) 0.113(6) 0.135(8) -0.003(5) 0.001(6) -0.017(5)
O6 0.081(11) 0.105(8) 0.160(10) 0.000 0.000 -0.010(7)
O7 0.066(5) 0.091(7) 0.104(7) 0.015(5) -0.001(4) -0.011(5)
O8 0.074(7) 0.121(6) 0.094(7) 0.015(5) -0.011(5) -0.013(5)
O9 0.070(8) 0.088(9) 0.155(9) 0.000 0.000 0.002(7)
O10 0.056(6) 0.106(6) 0.116(8) 0.002(5) 0.008(5) -0.013(5)
O11 0.071(5) 0.105(7) 0.091(6) -0.009(5) 0.009(4) -0.012(5)
O12 0.078(6) 0.088(6) 0.146(8) -0.021(5) 0.011(5) -0.005(5)
O13 0.093(7) 0.155(9) 0.116(7) -0.009(6) -0.015(5) -0.034(6)
O14 0.102(7) 0.126(7) 0.160(9) -0.023(6) -0.003(6) -0.037(5)
O15 0.101(8) 0.149(7) 0.132(7) -0.034(5) 0.015(6) -0.025(6)
O16 0.079(10) 0.097(10) 0.131(8) 0.000 0.000 -0.024(8)
O17 0.092(11) 0.102(12) 0.158(9) 0.000 0.000 -0.010(9)
C1 0.055(8) 0.160(19) 0.20(2) 0.000 0.000 0.004(8)
C2 0.059(12) 0.17(2) 0.48(8) 0.000 0.000 -0.005(12)
C3 0.052(12) 0.18(3) 0.48(8) -0.01(3) -0.004(13) 0.001(13)
C4 0.07(2) 0.19(5) 0.47(10) 0.00(5) 0.00(3) -0.02(2)
C5 0.120(12) 0.116(12) 0.160(12) 0.042(10) -0.011(9) -0.006(9)
C6 0.142(15) 0.20(3) 0.27(3) 0.09(2) 0.035(14) 0.000(14)
C7 0.23(3) 0.21(3) 0.28(3) 0.10(3) 0.06(2) -0.01(2)
C8 0.26(3) 0.44(8) 0.43(6) 0.19(6) 0.04(3) -0.08(4)
C9 0.088(16) 0.099(10) 0.158(19) 0.000 0.000 -0.032(10)
C10 0.24(6) 0.15(2) 0.20(3) 0.045(19) -0.06(3) -0.11(3)
C11 0.12(4) 0.121(18) 0.23(3) 0.03(2) -0.03(3) -0.05(2)
C12 0.55(17) 0.18(5) 0.24(4) 0.03(3) 0.00(4) -0.20(9)
C13 0.089(9) 0.136(11) 0.156(9) -0.030(7) 0.029(7) -0.003(8)
C14 0.10(2) 0.11(2) 0.128(19) -0.010(18) 0.018(15) 0.009(16)
C15 0.16(3) 0.15(3) 0.18(3) -0.04(3) 0.07(3) -0.01(3)
C16 0.23(6) 0.18(4) 0.27(6) -0.10(4) 0.12(6) -0.05(4)
C13A 0.089(9) 0.136(11) 0.156(9) -0.030(7) 0.029(7) -0.003(8)
C14A 0.10(2) 0.13(3) 0.149(12) -0.039(12) 0.023(11) -0.023(19)
C15A 0.16(4) 0.24(6) 0.18(2) -0.01(3) 0.07(2) 0.05(4)
C16A 0.24(6) 0.29(8) 0.19(2) 0.02(3) 0.09(3) 0.09(6)
C17 0.097(9) 0.159(16) 0.183(16) -0.019(12) -0.025(8) -0.040(9)
C18 0.157(17) 0.37(5) 0.24(2) 0.02(2) -0.010(15) -0.13(2)
C19 0.149(18) 0.36(5) 0.31(4) -0.03(3) -0.02(2) -0.10(3)
C20 0.33(5) 0.44(6) 0.63(13) 0.07(6) -0.23(7) -0.11(4)
C21 0.138(13) 0.209(17) 0.100(9) -0.003(9) 0.009(8) -0.026(12)
C22 0.143(16) 0.32(4) 0.167(19) 0.07(2) 0.007(14) -0.05(2)
C23 0.18(2) 0.47(7) 0.20(2) 0.14(3) 0.033(19) -0.03(3)
C24 0.21(3) 1.1(2) 0.37(5) 0.36(8) -0.01(3) -0.19(6)
C25 0.158(15) 0.114(10) 0.209(18) -0.048(10) 0.018(12) -0.004(9)
C26 0.211(19) 0.172(18) 0.28(4) -0.08(2) -0.03(2) 0.051(16)
C27 0.27(3) 0.177(18) 0.28(5) -0.08(2) -0.04(3) 0.08(2)
C28 0.31(3) 0.31(4) 0.84(17) -0.24(7) -0.16(5) 0.14(3)
C29 0.088(13) 0.25(3) 0.219(18) 0.09(2) -0.037(13) -0.009(15)
C30 0.23(5) 0.099(11) 0.21(3) 0.000 0.000 -0.002(11)
C31 0.10(2) 0.102(14) 0.24(3) 0.000 0.000 0.021(14)
C32 0.32(4) 0.146(17) 0.22(2) -0.033(15) 0.17(3) -0.081(19)
C33 0.118(15) 0.31(3) 0.22(2) 0.11(2) -0.050(14) -0.058(15)
C34 0.111(18) 0.125(12) 0.72(9) -0.074(17) -0.01(2) -0.042(12)
C35 0.38(5) 0.19(2) 0.155(13) -0.071(14) 0.047(16) -0.05(2)

loop_
_atom_type_symbol
_atom_type_description
_atom_type_scat_dispersion_real
_atom_type_scat_dispersion_imag
_atom_type_scat_source
C C 0.0181 0.0091 'International Tables Vol C Tables 4.2.6.8 and 6.1.1.4'
H H 0.0000 0.0000 'International Tables Vol C Tables 4.2.6.8 and 6.1.1.4'
O O 0.0492 0.0322 'International Tables Vol C Tables 4.2.6.8 and 6.1.1.4'
Na Na 0.1353 0.1239 'International Tables Vol C Tables 4.2.6.8 and 6.1.1.4'
Sn Sn 0.0259 5.4591 'International Tables Vol C Tables 4.2.6.8 and 6.1.1.4'

loop_
_geom_angle_atom_site_label_1
_geom_angle_atom_site_label_2
_geom_angle_atom_site_label_3
_geom_angle
_geom_angle_site_symmetry_1
_geom_angle_site_symmetry_3
O5 Sn1 O5 98.1(8) 6_556 .
O5 Sn1 O1 89.4(5) 6_556 .
O5 Sn1 O1 89.4(5) . .
O5 Sn1 C1 102.1(7) 6_556 .
O5 Sn1 C1 102.1(7) . .
O1 Sn1 C1 162.3(10) . .
O5 Sn1 O4 162.3(5) 6_556 .
O5 Sn1 O4 85.7(6) . .
O1 Sn1 O4 73.3(5) . .
C1 Sn1 O4 93.9(8) . .
O5 Sn1 O4 85.7(6) 6_556 6_556
O5 Sn1 O4 162.3(5) . 6_556
O1 Sn1 O4 73.3(5) . 6_556
C1 Sn1 O4 93.9(8) . 6_556
O4 Sn1 O4 85.8(9) . 6_556
O5 Sn1 Na1 66.6(4) 6_556 .
O5 Sn1 Na1 66.6(4) . .
O1 Sn1 Na1 36.3(5) . .
C1 Sn1 Na1 161.4(9) . .
O4 Sn1 Na1 99.7(4) . .
O4 Sn1 Na1 99.7(4) 6_556 .
O7 Sn2 O8 90.0(5) . .
O7 Sn2 O1 89.6(6) . .
O8 Sn2 O1 88.0(5) . .
O7 Sn2 O6 89.6(7) . .
O8 Sn2 O6 163.1(6) . .
O1 Sn2 O6 75.1(6) . .
O7 Sn2 O4 161.8(5) . .
O8 Sn2 O4 83.8(6) . .
O1 Sn2 O4 73.1(6) . .
O6 Sn2 O4 91.3(7) . .
O7 Sn2 C5 100.0(7) . .
O8 Sn2 C5 97.8(8) . .
O1 Sn2 C5 168.7(8) . .
O6 Sn2 C5 98.9(9) . .
O4 Sn2 C5 97.8(7) . .
O7 Sn2 Na1 62.6(4) . .
O8 Sn2 Na1 66.1(4) . .
O1 Sn2 Na1 36.2(4) . .
O6 Sn2 Na1 98.9(5) . .
O4 Sn2 Na1 99.3(4) . .
C5 Sn2 Na1 154.9(7) . .
O7 Sn3 O7 92.9(7) . 6_556
O7 Sn3 O2 86.7(4) . .
O7 Sn3 O2 86.7(4) 6_556 .
O7 Sn3 O10 161.0(5) . 6_556
O7 Sn3 O10 86.8(5) 6_556 6_556
O2 Sn3 O10 74.3(4) . 6_556
O7 Sn3 O10 86.8(5) . .
O7 Sn3 O10 161.0(5) 6_556 .
O2 Sn3 O10 74.3(4) . .
O10 Sn3 O10 87.3(7) 6_556 .
O7 Sn3 C9 102.4(7) . .
O7 Sn3 C9 102.4(7) 6_556 .
O2 Sn3 C9 166.6(10) . .
O10 Sn3 C9 96.2(7) 6_556 .
O10 Sn3 C9 96.2(7) . .
O7 Sn3 Na1 62.8(3) . .
O7 Sn3 Na1 62.8(3) 6_556 .
O2 Sn3 Na1 36.9(4) . .
O10 Sn3 Na1 100.7(3) 6_556 .
O10 Sn3 Na1 100.7(3) . .
C9 Sn3 Na1 156.5(9) . .
O11 Sn4 O2 86.9(5) . .
O11 Sn4 O12 94.4(5) . .
O2 Sn4 O12 87.1(6) . .
O11 Sn4 C13A 103.3(8) . .
O2 Sn4 C13A 165.3(8) . .
O12 Sn4 C13A 102.3(8) . .
O11 Sn4 C13 103.3(8) . .
O2 Sn4 C13 165.3(8) . .
O12 Sn4 C13 102.3(8) . .
O11 Sn4 O9 160.5(5) . .
O2 Sn4 O9 73.6(5) . .
O12 Sn4 O9 86.0(6) . .
C13A Sn4 O9 95.6(8) . .
C13 Sn4 O9 95.6(8) . .
O11 Sn4 O10 86.1(5) . .
O2 Sn4 O10 73.2(5) . .
O12 Sn4 O10 160.3(5) . .
C13A Sn4 O10 96.7(8) . .
C13 Sn4 O10 96.7(8) . .
O9 Sn4 O10 87.1(6) . .
O11 Sn4 Na1 63.2(3) . .
O2 Sn4 Na1 36.9(4) . .
O12 Sn4 Na1 63.6(4) . .
C13A Sn4 Na1 157.8(7) . .
C13 Sn4 Na1 157.8(7) . .
O9 Sn4 Na1 100.1(4) . .
O10 Sn4 Na1 99.6(4) . .
O16 Sn5 O5 97.2(7) . .
O16 Sn5 O3 89.5(6) . .
O5 Sn5 O3 89.8(5) . .
O16 Sn5 C17 105.3(9) . .
O5 Sn5 C17 101.4(9) . .
O3 Sn5 C17 159.9(8) . .
O16 Sn5 O14 86.0(7) . .
O5 Sn5 O14 162.5(5) . .
O3 Sn5 O14 73.0(5) . .
C17 Sn5 O14 94.2(9) . .
O16 Sn5 O13 161.7(7) . .
O5 Sn5 O13 86.7(6) . .
O3 Sn5 O13 72.6(5) . .
C17 Sn5 O13 91.2(8) . .
O14 Sn5 O13 85.2(7) . .
O16 Sn5 Na1 66.0(5) . .
O5 Sn5 Na1 66.6(4) . .
O3 Sn5 Na1 36.9(3) . .
C17 Sn5 Na1 163.0(8) . .
O14 Sn5 Na1 99.6(4) . .
O13 Sn5 Na1 99.8(4) . .
O11 Sn6 O15 89.9(6) . .
O11 Sn6 O3 89.7(5) . .
O15 Sn6 O3 74.6(6) . .
O11 Sn6 O8 90.2(5) . .
O15 Sn6 O8 162.9(6) . .
O3 Sn6 O8 88.3(5) . .
O11 Sn6 C21 100.3(7) . .
O15 Sn6 C21 96.6(10) . .
O3 Sn6 C21 166.7(8) . .
O8 Sn6 C21 100.3(9) . .
O11 Sn6 O13 162.0(5) . .
O15 Sn6 O13 90.1(6) . .
O3 Sn6 O13 72.9(5) . .
O8 Sn6 O13 84.6(6) . .
C21 Sn6 O13 97.7(8) . .
O11 Sn6 Na1 62.8(4) . .
O15 Sn6 Na1 98.9(5) . .
O3 Sn6 Na1 36.4(3) . .
O8 Sn6 Na1 66.1(4) . .
C21 Sn6 Na1 156.9(8) . .
O13 Sn6 Na1 99.4(4) . .
O12 Sn7 O3 90.3(5) . .
O12 Sn7 O17 88.7(7) . .
O3 Sn7 O17 89.9(7) . .
O12 Sn7 O14 161.9(6) . .
O3 Sn7 O14 72.9(5) . .
O17 Sn7 O14 84.7(7) . .
O12 Sn7 O15 90.3(6) . .
O3 Sn7 O15 73.3(6) . .
O17 Sn7 O15 163.2(7) . .
O14 Sn7 O15 91.2(6) . .
O12 Sn7 C25 101.1(9) . .
O3 Sn7 C25 165.1(9) . .
O17 Sn7 C25 99.9(11) . .
O14 Sn7 C25 96.7(9) . .
O15 Sn7 C25 96.8(10) . .
O12 Sn7 Na1 63.2(4) . .
O3 Sn7 Na1 36.4(3) . .
O17 Sn7 Na1 67.0(6) . .
O14 Sn7 Na1 98.8(5) . .
O15 Sn7 Na1 97.7(4) . .
C25 Sn7 Na1 158.5(9) . .
O3 Na1 O3 110.8(7) 6_556 .
O3 Na1 O1 109.3(4) 6_556 .
O3 Na1 O1 109.3(4) . .
O3 Na1 O2 108.9(4) 6_556 .
O3 Na1 O2 108.9(4) . .
O1 Na1 O2 109.6(6) . .
O3 Na1 Sn4 76.7(3) 6_556 6_556
O3 Na1 Sn4 122.2(4) . 6_556
O1 Na1 Sn4 122.2(4) . 6_556
O2 Na1 Sn4 32.2(2) . 6_556
O3 Na1 Sn4 122.2(4) 6_556 .
O3 Na1 Sn4 76.7(3) . .
O1 Na1 Sn4 122.2(4) . .
O2 Na1 Sn4 32.2(2) . .
Sn4 Na1 Sn4 55.20(13) 6_556 .
O3 Na1 Sn3 121.5(3) 6_556 .
O3 Na1 Sn3 121.5(3) . .
O1 Na1 Sn3 77.3(4) . .
O2 Na1 Sn3 32.3(4) . .
Sn4 Na1 Sn3 54.94(11) 6_556 .
Sn4 Na1 Sn3 54.94(11) . .
O3 Na1 Sn5 92.6(4) 6_556 .
O3 Na1 Sn5 32.7(3) . .
O1 Na1 Sn5 91.6(4) . .
O2 Na1 Sn5 141.7(3) . .
Sn4 Na1 Sn5 146.3(3) 6_556 .
Sn4 Na1 Sn5 109.44(12) . .
Sn3 Na1 Sn5 145.88(11) . .
O3 Na1 Sn5 32.7(3) 6_556 6_556
O3 Na1 Sn5 92.6(4) . 6_556
O1 Na1 Sn5 91.6(4) . 6_556
O2 Na1 Sn5 141.7(3) . 6_556
Sn4 Na1 Sn5 109.44(12) 6_556 6_556
Sn4 Na1 Sn5 146.3(3) . 6_556
Sn3 Na1 Sn5 145.88(11) . 6_556
Sn5 Na1 Sn5 65.13(14) . 6_556
O3 Na1 Sn2 141.4(4) 6_556 .
O3 Na1 Sn2 91.6(3) . .
O1 Na1 Sn2 32.2(2) . .
O2 Na1 Sn2 91.6(4) . .
Sn4 Na1 Sn2 118.0(2) 6_556 .
Sn4 Na1 Sn2 92.60(14) . .
Sn3 Na1 Sn2 63.16(13) . .
Sn5 Na1 Sn2 90.36(13) . .
Sn5 Na1 Sn2 119.9(2) 6_556 .
O3 Na1 Sn2 91.6(3) 6_556 6_556
O3 Na1 Sn2 141.4(4) . 6_556
O1 Na1 Sn2 32.2(2) . 6_556
O2 Na1 Sn2 91.6(4) . 6_556
Sn4 Na1 Sn2 92.60(14) 6_556 6_556
Sn4 Na1 Sn2 118.0(2) . 6_556
Sn3 Na1 Sn2 63.16(14) . 6_556
Sn5 Na1 Sn2 119.9(2) . 6_556
Sn5 Na1 Sn2 90.36(13) 6_556 6_556
Sn2 Na1 Sn2 54.50(14) . 6_556
O3 Na1 Sn1 91.8(4) 6_556 .
O3 Na1 Sn1 91.8(4) . .
O1 Na1 Sn1 32.3(4) . .
O2 Na1 Sn1 141.9(5) . .
Sn4 Na1 Sn1 145.97(16) 6_556 .
Sn4 Na1 Sn1 145.97(16) . .
Sn3 Na1 Sn1 109.7(2) . .
Sn5 Na1 Sn1 64.70(13) . .
Sn5 Na1 Sn1 64.70(13) 6_556 .
Sn2 Na1 Sn1 55.30(13) . .
Sn2 Na1 Sn1 55.30(13) 6_556 .
Sn2 O1 Sn2 106.1(7) . 6_556
Sn2 O1 Sn1 108.0(5) . .
Sn2 O1 Sn1 108.0(5) 6_556 .
Sn2 O1 Na1 111.6(5) . .
Sn2 O1 Na1 111.6(5) 6_556 .
Sn1 O1 Na1 111.4(7) . .
Sn4 O2 Sn4 108.6(7) 6_556 .
Sn4 O2 Sn3 107.8(5) 6_556 .
Sn4 O2 Sn3 107.8(5) . .
Sn4 O2 Na1 110.9(5) 6_556 .
Sn4 O2 Na1 110.9(5) . .
Sn3 O2 Na1 110.8(7) . .
Sn7 O3 Sn6 107.1(5) . .
Sn7 O3 Sn5 107.7(5) . .
Sn6 O3 Sn5 108.3(6) . .
Sn7 O3 Na1 111.6(6) . .
Sn6 O3 Na1 111.6(5) . .
Sn5 O3 Na1 110.4(5) . .
C29 O4 Sn1 125.1(14) . .
C29 O4 Sn2 122.9(16) . .
Sn1 O4 Sn2 103.3(6) . .
Sn1 O5 Sn5 142.6(8) . .
C30 O6 Sn2 126.4(7) . .
C30 O6 Sn2 126.4(7) . 6_556
Sn2 O6 Sn2 102.7(9) . 6_556
Sn2 O7 Sn3 137.7(7) . .
Sn2 O8 Sn6 139.9(6) . .
C31 O9 Sn4 121.5(8) . 6_556
C31 O9 Sn4 121.5(8) . .
Sn4 O9 Sn4 101.9(7) 6_556 .
C32 O10 Sn3 125.4(16) . .
C32 O10 Sn4 125.2(16) . .
Sn3 O10 Sn4 102.3(5) . .
Sn6 O11 Sn4 137.0(7) . .
Sn7 O12 Sn4 135.8(8) . .
C33 O13 Sn6 120.8(15) . .
C33 O13 Sn5 122.4(17) . .
Sn6 O13 Sn5 103.5(6) . .
C34 O14 Sn7 123.6(19) . .
C34 O14 Sn5 127.8(18) . .
Sn7 O14 Sn5 104.0(6) . .
C35 O15 Sn6 128.2(19) . .
C35 O15 Sn7 119.7(17) . .
Sn6 O15 Sn7 104.0(7) . .
Sn5 O16 Sn5 142.3(10) . 6_556
Sn7 O17 Sn7 140.8(10) 6_556 .
C2 C1 Sn1 113(2) . .
C2 C1 H1A 104(2) . .
Sn1 C1 H1A 105(3) . .
C1 C2 C3 111(3) . .
C1 C2 H2A 104(3) . .
C3 C2 H2A 102(2) . .
C4 C3 C2 114(4) . .
C4 C3 H3A 108.8 . .
C2 C3 H3A 108.8 . .
C4 C3 H3B 108.8 . .
C2 C3 H3B 108.8 . .
H3A C3 H3B 107.7 . .
C3 C4 H4A 109.5 . .
C3 C4 H4B 109.5 . .
H4A C4 H4B 109.5 . .
C3 C4 H4C 109.5 . .
H4A C4 H4C 109.5 . .
H4B C4 H4C 109.5 . .
C6 C5 Sn2 116.7(18) . .
C6 C5 H5A 108.1 . .
Sn2 C5 H5A 108.1 . .
C6 C5 H5B 108.1 . .
Sn2 C5 H5B 108.1 . .
H5A C5 H5B 107.3 . .
C5 C6 C7 111(3) . .
C5 C6 H6A 109.5 . .
C7 C6 H6A 109.5 . .
C5 C6 H6B 109.5 . .
C7 C6 H6B 109.5 . .
H6A C6 H6B 108.1 . .
C8 C7 C6 99(3) . .
C8 C7 H7A 112.1 . .
C6 C7 H7A 112.0 . .
C8 C7 H7B 112.1 . .
C6 C7 H7B 112.1 . .
H7A C7 H7B 109.7 . .
C7 C8 H8A 109.5 . .
C7 C8 H8B 109.5 . .
H8A C8 H8B 109.5 . .
C7 C8 H8C 109.5 . .
H8A C8 H8C 109.5 . .
H8B C8 H8C 109.5 . .
C10 C9 C10 111(5) 6_556 .
C10 C9 Sn3 118(2) 6_556 .
C10 C9 Sn3 118(2) . .
C9 C10 C11 115(4) . .
C9 C10 H10A 108.5 . .
C11 C10 H10A 108.5 . .
C9 C10 H10B 108.5 . .
C11 C10 H10B 108.5 . .
H10A C10 H10B 107.5 . .
C12 C11 C10 106(4) . .
C12 C11 H11A 110.6 . .
C10 C11 H11A 110.6 . .
C12 C11 H11B 110.6 . .
C10 C11 H11B 110.6 . .
H11A C11 H11B 108.8 . .
C11 C12 H12A 109.5 . .
C11 C12 H12B 109.5 . .
H12A C12 H12B 109.5 . .
C11 C12 H12C 109.5 . .
H12A C12 H12C 109.5 . .
H12B C12 H12C 109.5 . .
C14 C13 Sn4 120.9(19) . .
C14 C13 H13A 107.1 . .
Sn4 C13 H13A 107.1 . .
C14 C13 H13B 107.1 . .
Sn4 C13 H13B 107.1 . .
H13A C13 H13B 106.8 . .
C13 C14 C15 117(3) . .
C13 C14 H14A 108.0 . .
C15 C14 H14A 108.0 . .
C13 C14 H14B 108.0 . .
C15 C14 H14B 108.0 . .
H14A C14 H14B 107.3 . .
C16 C15 C14 111(4) . .
C16 C15 H15A 109.5 . .
C14 C15 H15A 109.5 . .
C16 C15 H15B 109.5 . .
C14 C15 H15B 109.5 . .
H15A C15 H15B 108.1 . .
C15 C16 H16A 109.5 . .
C15 C16 H16B 109.5 . .
H16A C16 H16B 109.5 . .
C15 C16 H16C 109.5 . .
H16A C16 H16C 109.5 . .
H16B C16 H16C 109.5 . .
C14A C13A Sn4 125(2) . .
C14A C13A H13C 106.1 . .
Sn4 C13A H13C 106.1 . .
C14A C13A H13D 106.1 . .
Sn4 C13A H13D 106.1 . .
H13C C13A H13D 106.3 . .
C13A C14A C15A 106(4) . .
C13A C14A H14C 110.5 . .
C15A C14A H14C 110.6 . .
C13A C14A H14D 110.5 . .
C15A C14A H14D 110.5 . .
H14C C14A H14D 108.7 . .
C16A C15A C14A 97(4) . .
C16A C15A H15C 112.4 . .
C14A C15A H15C 112.4 . .
C16A C15A H15D 112.4 . .
C14A C15A H15D 112.4 . .
H15C C15A H15D 110.0 . .
C15A C16A H16D 109.5 . .
C15A C16A H16E 109.5 . .
H16D C16A H16E 109.5 . .
C15A C16A H16F 109.5 . .
H16D C16A H16F 109.5 . .
H16E C16A H16F 109.5 . .
C18 C17 Sn5 117.8(19) . .
C18 C17 H17A 107.9 . .
Sn5 C17 H17A 107.9 . .
C18 C17 H17B 107.9 . .
Sn5 C17 H17B 107.9 . .
H17A C17 H17B 107.2 . .
C17 C18 C19 118(3) . .
C17 C18 H18A 107.8 . .
C19 C18 H18A 107.8 . .
C17 C18 H18B 107.8 . .
C19 C18 H18B 107.8 . .
H18A C18 H18B 107.2 . .
C20 C19 C18 111(2) . .
C20 C19 H19A 109.4 . .
C18 C19 H19A 109.4 . .
C20 C19 H19B 109.4 . .
C18 C19 H19B 109.4 . .
H19A C19 H19B 108.0 . .
C19 C20 H20A 109.5 . .
C19 C20 H20B 109.5 . .
H20A C20 H20B 109.5 . .
C19 C20 H20C 109.5 . .
H20A C20 H20C 109.5 . .
H20B C20 H20C 109.5 . .
C22 C21 Sn6 118.3(18) . .
C22 C21 H21A 107.7 . .
Sn6 C21 H21A 107.7 . .
C22 C21 H21B 107.7 . .
Sn6 C21 H21B 107.7 . .
H21A C21 H21B 107.1 . .
C23 C22 C21 119(3) . .
C23 C22 H22A 107.6 . .
C21 C22 H22A 107.6 . .
C23 C22 H22B 107.6 . .
C21 C22 H22B 107.6 . .
H22A C22 H22B 107.0 . .
C22 C23 C24 93(3) . .
C22 C23 H23A 113.1 . .
C24 C23 H23A 113.1 . .
C22 C23 H23B 113.1 . .
C24 C23 H23B 113.1 . .
H23A C23 H23B 110.5 . .
C23 C24 H24A 109.5 . .
C23 C24 H24B 109.5 . .
H24A C24 H24B 109.5 . .
C23 C24 H24C 109.5 . .
H24A C24 H24C 109.5 . .
H24B C24 H24C 109.5 . .
C26 C25 Sn7 119.1(19) . .
C26 C25 H25A 107.6 . .
Sn7 C25 H25A 107.6 . .
C26 C25 H25B 107.6 . .
Sn7 C25 H25B 107.6 . .
H25A C25 H25B 107.0 . .
C25 C26 C27 110(3) . .
C25 C26 H26A 109.7 . .
C27 C26 H26A 109.7 . .
C25 C26 H26B 109.7 . .
C27 C26 H26B 109.7 . .
H26A C26 H26B 108.2 . .
C28 C27 C26 98(3) . .
C28 C27 H27A 112.1 . .
C26 C27 H27A 112.1 . .
C28 C27 H27B 112.1 . .
C26 C27 H27B 112.1 . .
H27A C27 H27B 109.7 . .
C27 C28 H28A 109.5 . .
C27 C28 H28B 109.5 . .
H28A C28 H28B 109.5 . .
C27 C28 H28C 109.5 . .
H28A C28 H28C 109.5 . .
H28B C28 H28C 109.5 . .
O4 C29 H29A 109.5 . .
O4 C29 H29B 109.5 . .
H29A C29 H29B 109.5 . .
O4 C29 H29C 109.5 . .
H29A C29 H29C 109.5 . .
H29B C29 H29C 109.5 . .
O6 C30 H30A 112(4) . .
O6 C30 H30C 112(4) . .
H30A C30 H30C 112(3) . .
O9 C31 H31A 112(4) . .
O9 C31 H31C 113(4) . .
H31A C31 H31C 112(3) . .
O10 C32 H32A 109.5 . .
O10 C32 H32B 109.5 . .
H32A C32 H32B 109.5 . .
O10 C32 H32C 109.5 . .
H32A C32 H32C 109.5 . .
H32B C32 H32C 109.5 . .
O13 C33 H33A 109.5 . .
O13 C33 H33B 109.5 . .
H33A C33 H33B 109.5 . .
O13 C33 H33C 109.5 . .
H33A C33 H33C 109.5 . .
H33B C33 H33C 109.5 . .
O14 C34 H34A 109.5 . .
O14 C34 H34B 109.5 . .
H34A C34 H34B 109.5 . .
O14 C34 H34C 109.5 . .
H34A C34 H34C 109.5 . .
H34B C34 H34C 109.5 . .
O15 C35 H35A 109.5 . .
O15 C35 H35B 109.5 . .
H35A C35 H35B 109.5 . .
O15 C35 H35C 109.5 . .
H35A C35 H35C 109.5 . .
H35B C35 H35C 109.5 . .

loop_
_geom_bond_atom_site_label_1
_geom_bond_atom_site_label_2
_geom_bond_distance
_geom_bond_site_symmetry_2
Sn1 O5 2.033(14) 6_556
Sn1 O5 2.033(14) .
Sn1 O1 2.090(16) .
Sn1 C1 2.16(3) .
Sn1 O4 2.145(15) .
Sn1 O4 2.145(15) 6_556
Sn1 Na1 3.639(9) .
Sn2 O7 2.031(12) .
Sn2 O8 2.084(14) .
Sn2 O1 2.085(10) .
Sn2 O6 2.133(13) .
Sn2 O4 2.161(14) .
Sn2 C5 2.16(2) .
Sn2 Na1 3.640(8) .
Sn3 O7 2.051(12) .
Sn3 O7 2.051(12) 6_556
Sn3 O2 2.075(15) .
Sn3 O10 2.119(13) 6_556
Sn3 O10 2.119(13) .
Sn3 C9 2.16(3) .
Sn3 Na1 3.630(8) .
Sn4 O11 2.056(13) .
Sn4 O2 2.067(9) .
Sn4 O12 2.067(13) .
Sn4 C13A 2.07(2) .
Sn4 C13 2.07(2) .
Sn4 O9 2.162(12) .
Sn4 O10 2.178(13) .
Sn4 Na1 3.624(7) .
Sn5 O16 2.065(7) .
Sn5 O5 2.074(15) .
Sn5 O3 2.094(12) .
Sn5 C17 2.16(2) .
Sn5 O14 2.132(17) .
Sn5 O13 2.151(16) .
Sn5 Na1 3.631(7) .
Sn6 O11 2.030(12) .
Sn6 O15 2.094(17) .
Sn6 O3 2.075(12) .
Sn6 O8 2.079(14) .
Sn6 C21 2.12(2) .
Sn6 O13 2.153(14) .
Sn6 Na1 3.6430(15) .
Sn7 O12 2.033(13) .
Sn7 O3 2.082(13) .
Sn7 O17 2.116(7) .
Sn7 O14 2.147(15) .
Sn7 O15 2.148(17) .
Sn7 C25 2.14(2) .
Sn7 Na1 3.647(7) .
Na1 O3 2.326(12) 6_556
Na1 O3 2.326(12) .
Na1 O1 2.314(19) .
Na1 O2 2.330(16) .
Na1 Sn4 3.624(7) 6_556
Na1 Sn5 3.631(6) 6_556
Na1 Sn2 3.640(8) 6_556
O1 Sn2 2.085(10) 6_556
O2 Sn4 2.067(9) 6_556
O4 C29 1.45(3) .
O6 C30 1.48(4) .
O6 Sn2 2.133(13) 6_556
O9 C31 1.48(4) .
O9 Sn4 2.162(12) 6_556
O10 C32 1.33(3) .
O13 C33 1.45(3) .
O14 C34 1.39(3) .
O15 C35 1.50(3) .
O16 Sn5 2.065(7) 6_556
O17 Sn7 2.116(7) 6_556
C1 C2 1.50(2) .
C1 H1A 0.96(2) .
C2 C3 1.53(2) .
C2 H2A 0.96(2) .
C3 C4 1.51(2) .
C3 H3A 0.9900 .
C3 H3B 0.9900 .
C4 H4A 0.9800 .
C4 H4B 0.9800 .
C4 H4C 0.9800 .
C5 C6 1.497(18) .
C5 H5A 0.9900 .
C5 H5B 0.9900 .
C6 C7 1.522(19) .
C6 H6A 0.9900 .
C6 H6B 0.9900 .
C7 C8 1.52(2) .
C7 H7A 0.9900 .
C7 H7B 0.9900 .
C8 H8A 0.9800 .
C8 H8B 0.9800 .
C8 H8C 0.9800 .
C9 C10 1.51(2) 6_556
C9 C10 1.51(2) .
C10 C11 1.53(2) .
C10 H10A 0.9900 .
C10 H10B 0.9900 .
C11 C12 1.52(2) .
C11 H11A 0.9900 .
C11 H11B 0.9900 .
C12 H12A 0.9800 .
C12 H12B 0.9800 .
C12 H12C 0.9800 .
C13 C14 1.500(19) .
C13 H13A 0.9900 .
C13 H13B 0.9900 .
C14 C15 1.52(2) .
C14 H14A 0.9900 .
C14 H14B 0.9900 .
C15 C16 1.51(2) .
C15 H15A 0.9900 .
C15 H15B 0.9900 .
C16 H16A 0.9800 .
C16 H16B 0.9800 .
C16 H16C 0.9800 .
C13A C14A 1.49(2) .
C13A H13C 0.9900 .
C13A H13D 0.9900 .
C14A C15A 1.52(2) .
C14A H14C 0.9900 .
C14A H14D 0.9900 .
C15A C16A 1.51(2) .
C15A H15C 0.9900 .
C15A H15D 0.9900 .
C16A H16D 0.9800 .
C16A H16E 0.9800 .
C16A H16F 0.9800 .
C17 C18 1.462(19) .
C17 H17A 0.9900 .
C17 H17B 0.9900 .
C18 C19 1.544(19) .
C18 H18A 0.9900 .
C18 H18B 0.9900 .
C19 C20 1.48(2) .
C19 H19A 0.9900 .
C19 H19B 0.9900 .
C20 H20A 0.9800 .
C20 H20B 0.9800 .
C20 H20C 0.9800 .
C21 C22 1.508(18) .
C21 H21A 0.9900 .
C21 H21B 0.9900 .
C22 C23 1.505(19) .
C22 H22A 0.9900 .
C22 H22B 0.9900 .
C23 C24 1.51(2) .
C23 H23A 0.9900 .
C23 H23B 0.9900 .
C24 H24A 0.9800 .
C24 H24B 0.9800 .
C24 H24C 0.9800 .
C25 C26 1.483(19) .
C25 H25A 0.9900 .
C25 H25B 0.9900 .
C26 C27 1.544(19) .
C26 H26A 0.9900 .
C26 H26B 0.9900 .
C27 C28 1.49(2) .
C27 H27A 0.9900 .
C27 H27B 0.9900 .
C28 H28A 0.9800 .
C28 H28B 0.9800 .
C28 H28C 0.9800 .
C29 H29A 0.9800 .
C29 H29B 0.9800 .
C29 H29C 0.9800 .
C30 H30A 0.96(2) .
C30 H30C 0.97(2) .
C31 H31A 0.97(2) .
C31 H31C 0.96(2) .
C32 H32A 0.9800 .
C32 H32B 0.9800 .
C32 H32C 0.9800 .
C33 H33A 0.9800 .
C33 H33B 0.9800 .
C33 H33C 0.9800 .
C34 H34A 0.9800 .
C34 H34B 0.9800 .
C34 H34C 0.9800 .
C35 H35A 0.9800 .
C35 H35B 0.9800 .
C35 H35C 0.9800 .

loop_
_geom_torsion_atom_site_label_1
_geom_torsion_atom_site_label_2
_geom_torsion_atom_site_label_3
_geom_torsion_atom_site_label_4
_geom_torsion
_geom_torsion_site_symmetry_1
Sn1 C1 C2 C3 -176(6) .
C1 C2 C3 C4 146(6) .
Sn2 C5 C6 C7 174(3) .
C5 C6 C7 C8 163(4) .
C10 C9 C10 C11 36(10) 6_556
Sn3 C9 C10 C11 177(4) .
C9 C10 C11 C12 158(7) .
Sn4 C13 C14 C15 176(4) .
C13 C14 C15 C16 161(6) .
Sn4 C13A C14A C15A 174(4) .
C13A C14A C15A C16A -177(5) .
Sn5 C17 C18 C19 -175(3) .
C17 C18 C19 C20 -54(7) .
Sn6 C21 C22 C23 -178(3) .
C21 C22 C23 C24 -174(5) .
Sn7 C25 C26 C27 175(3) .
C25 C26 C27 C28 168(5) .
